data_2216105
loop_
_publ_author_name
'Betz, Richard'
'Kl\"ufers, Peter'

_publ_section_title
;
 1-(Ylomethyl)cyclopentyl 1',2'-phenylene orthocarbonate
;
_journal_coeditor_code RN2032
_journal_issue 11
_journal_name_full 'Acta Crystallographica Section E'
_journal_page_first o4300
_journal_page_last o4300
_journal_paper_doi 10.1107/S1600536807049434
_journal_volume 63
_journal_year 2007
_chemical_formula_iupac 'C13 H14 O4'
_chemical_formula_moiety 'C13 H14 O4'
_chemical_formula_sum 'C13 H14 O4'
_chemical_formula_weight 234.24
_chemical_name_common
;
1-(Ylomethyl)cyclopentyl 1',2'-phenylene orthocarbonate
;
_chemical_name_systematic
;
1,4,6,13-Tetraoxa-2,3-benzodispiro[4.1.4.2]tridecane
cyclopentanespiro-4'-(1,3-dioxolane)-2'-spiro-2''-1,3-benzodioxole]
;
_space_group_IT_number 33
_symmetry_cell_setting orthorhombic
_symmetry_space_group_name_Hall 'P 2c -2n'
_symmetry_space_group_name_H-M 'P n a 21'
_atom_sites_solution_hydrogens difmap
_atom_sites_solution_primary direct
_atom_sites_solution_secondary difmap
_audit_creation_method 'form98_non/compatible with shelxl97-2'
_cell_angle_alpha 90.00
_cell_angle_beta 90.00
_cell_angle_gamma 90.00
_cell_formula_units_Z 4
_cell_length_a 21.3198(5)
_cell_length_b 6.1626(2)
_cell_length_c 8.6023(3)
_cell_measurement_reflns_used 15992
_cell_measurement_temperature 200(2)
_cell_measurement_theta_max 27.485
_cell_measurement_theta_min 3.134
_cell_volume 1130.22(6)
_computing_cell_refinement 'SCALEPACK (Otwinowski & Minor, 1997)'
_computing_data_collection 'COLLECT (Nonius, 2004)'
_computing_data_reduction 'SCALEPACK and DENZO (Otwinowski & Minor, 1997)'
_computing_molecular_graphics 'ORTEPIII (Burnett & Johnson, 1996)'
_computing_publication_material 'SHELXL97 (Sheldrick, 1997)'
_computing_structure_refinement 'SHELXL97 (Sheldrick, 1997)'
_computing_structure_solution 'SHELXS97 (Sheldrick, 1997)'
_diffrn_ambient_temperature 200(2)
_diffrn_measured_fraction_theta_full 0.991
_diffrn_measured_fraction_theta_max 0.991
_diffrn_measurement_device '95mm CCD camera on \k-goniostat'
_diffrn_measurement_device_type 'Nonius KappaCCD'
_diffrn_measurement_method 'CCD; rotation images; thick slices'
_diffrn_radiation_monochromator 'MONTEL, graded multilayered X-ray optics'
_diffrn_radiation_source 'rotating anode'
_diffrn_radiation_type MoK\a
_diffrn_radiation_wavelength 0.71073
_diffrn_reflns_av_R_equivalents 0.0134
_diffrn_reflns_av_sigmaI/netI 0.0215
_diffrn_reflns_limit_h_max 26
_diffrn_reflns_limit_h_min -26
_diffrn_reflns_limit_k_max 8
_diffrn_reflns_limit_k_min -7
_diffrn_reflns_limit_l_max 11
_diffrn_reflns_limit_l_min -11
_diffrn_reflns_number 2416
_diffrn_reflns_theta_full 27.47
_diffrn_reflns_theta_max 27.47
_diffrn_reflns_theta_min 3.44
_exptl_absorpt_coefficient_mu 0.102
_exptl_absorpt_correction_type none
_exptl_crystal_colour colourless
_exptl_crystal_density_diffrn 1.377
_exptl_crystal_density_method 'not measured'
_exptl_crystal_description block
_exptl_crystal_F_000 496
_exptl_crystal_size_max 0.20
_exptl_crystal_size_mid 0.16
_exptl_crystal_size_min 0.12
_refine_diff_density_max 0.137
_refine_diff_density_min -0.167
_refine_ls_extinction_method none
_refine_ls_goodness_of_fit_ref 1.043
_refine_ls_hydrogen_treatment refU
_refine_ls_matrix_type full
_refine_ls_number_parameters 155
_refine_ls_number_reflns 1363
_refine_ls_number_restraints 1
_refine_ls_restrained_S_all 1.043
_refine_ls_R_factor_all 0.0418
_refine_ls_R_factor_gt 0.0359
_refine_ls_shift/su_max 0.000
_refine_ls_shift/su_mean 0.000
_refine_ls_structure_factor_coef Fsqd
_refine_ls_weighting_details 'calc w=1/[\s^2^(Fo^2^)+(0.0566P)^2^+0.1517P] where P=(Fo^2^+2Fc^2^)/3'
_refine_ls_weighting_scheme calc
_refine_ls_wR_factor_gt 0.0882
_refine_ls_wR_factor_ref 0.0927
_reflns_number_gt 1217
_reflns_number_total 1363
_reflns_threshold_expression I>2\s(I)
_cod_data_source_file rn2032.cif
_cod_data_source_block I
_cod_database_code 2216105
_cod_database_fobs_code 2216105

loop_
_symmetry_equiv_pos_as_xyz
'x, y, z'
'-x, -y, z+1/2'
'-x+1/2, y+1/2, z+1/2'
'x+1/2, -y+1/2, z'

loop_
_atom_site_type_symbol
_atom_site_label
_atom_site_fract_x
_atom_site_fract_y
_atom_site_fract_z
_atom_site_U_iso_or_equiv
_atom_site_adp_type
_atom_site_calc_flag
_atom_site_refinement_flags
_atom_site_occupancy
O O11 0.16273(7) 0.2541(3) 1.0057(2) 0.0420(4) Uani d . 1
O O12 0.23016(6) 0.3539(2) 0.81906(19) 0.0356(4) Uani d . 1
O O21 0.12779(7) 0.3139(2) 0.75454(19) 0.0391(4) Uani d . 1
O O22 0.15616(7) 0.5972(2) 0.9099(2) 0.0399(4) Uani d . 1
C C10 0.17048(9) 0.3771(3) 0.8736(2) 0.0327(4) Uani d . 1
C C11 0.21757(10) 0.1210(4) 1.0232(3) 0.0456(6) Uani d . 1
H H111 0.2113 -0.0233 0.9751 0.066(3) Uiso calc R 1
H H112 0.2283 0.1014 1.1343 0.066(3) Uiso calc R 1
C C12 0.26835(9) 0.2476(3) 0.9390(3) 0.0335(4) Uani d . 1
C C13 0.31944(10) 0.1162(4) 0.8626(3) 0.0452(6) Uani d . 1
H H131 0.3041 0.0507 0.7646 0.066(3) Uiso calc R 1
H H132 0.3338 -0.0014 0.9325 0.066(3) Uiso calc R 1
C C14 0.37283(11) 0.2748(4) 0.8298(4) 0.0497(6) Uani d . 1
H H141 0.3730 0.3172 0.7188 0.066(3) Uiso calc R 1
H H142 0.4138 0.2079 0.8554 0.066(3) Uiso calc R 1
C C15 0.36089(11) 0.4726(4) 0.9329(4) 0.0504(6) Uani d . 1
H H151 0.3977 0.5016 0.9998 0.066(3) Uiso calc R 1
H H152 0.3527 0.6026 0.8684 0.066(3) Uiso calc R 1
C C16 0.30353(10) 0.4186(4) 1.0323(3) 0.0403(5) Uani d . 1
H H161 0.3163 0.3607 1.1348 0.066(3) Uiso calc R 1
H H162 0.2772 0.5490 1.0484 0.066(3) Uiso calc R 1
C C21 0.08294(9) 0.4745(3) 0.7445(3) 0.0350(4) Uani d . 1
C C22 0.09975(9) 0.6449(3) 0.8379(3) 0.0353(5) Uani d . 1
C C23 0.06480(10) 0.8315(4) 0.8493(3) 0.0466(6) Uani d . 1
H H23 0.0769 0.9494 0.9138 0.066(3) Uiso calc R 1
C C24 0.01031(11) 0.8357(4) 0.7596(4) 0.0569(7) Uani d . 1
H H24 -0.0156 0.9610 0.7628 0.066(3) Uiso calc R 1
C C25 -0.00716(11) 0.6639(5) 0.6665(4) 0.0579(8) Uani d . 1
H H25 -0.0450 0.6728 0.6085 0.066(3) Uiso calc R 1
C C26 0.02957(10) 0.4775(5) 0.6558(3) 0.0504(6) Uani d . 1
H H26 0.0182 0.3592 0.5908 0.066(3) Uiso calc R 1

loop_
_atom_site_aniso_label
_atom_site_aniso_U_11
_atom_site_aniso_U_22
_atom_site_aniso_U_33
_atom_site_aniso_U_12
_atom_site_aniso_U_13
_atom_site_aniso_U_23
O11 0.0355(7) 0.0514(9) 0.0391(8) 0.0008(7) 0.0033(7) 0.0136(7)
O12 0.0297(7) 0.0467(8) 0.0305(7) 0.0021(5) -0.0001(6) 0.0073(7)
O21 0.0375(8) 0.0378(7) 0.0419(9) 0.0026(6) -0.0104(7) -0.0061(7)
O22 0.0369(7) 0.0363(7) 0.0464(9) 0.0017(6) -0.0093(7) -0.0062(7)
C10 0.0306(9) 0.0367(10) 0.0308(10) -0.0005(7) -0.0032(8) 0.0022(8)
C11 0.0379(11) 0.0467(12) 0.0523(15) 0.0006(9) -0.0029(11) 0.0169(12)
C12 0.0337(9) 0.0352(9) 0.0317(10) 0.0040(8) -0.0046(9) 0.0035(8)
C13 0.0414(12) 0.0419(11) 0.0524(15) 0.0088(9) -0.0043(11) -0.0063(11)
C14 0.0422(12) 0.0576(14) 0.0494(14) 0.0060(10) 0.0048(11) -0.0045(13)
C15 0.0395(12) 0.0557(14) 0.0560(16) -0.0084(10) 0.0042(12) -0.0127(13)
C16 0.0376(10) 0.0499(12) 0.0335(11) 0.0004(9) -0.0025(9) -0.0070(10)
C21 0.0286(9) 0.0381(10) 0.0383(11) 0.0002(7) -0.0017(9) 0.0052(9)
C22 0.0278(9) 0.0384(10) 0.0398(12) -0.0006(7) 0.0012(9) 0.0039(9)
C23 0.0402(11) 0.0363(10) 0.0632(17) 0.0033(8) 0.0099(12) 0.0081(11)
C24 0.0371(12) 0.0540(14) 0.0794(19) 0.0133(10) 0.0094(13) 0.0188(16)
C25 0.0327(12) 0.0750(18) 0.0661(19) 0.0068(11) -0.0066(12) 0.0179(16)
C26 0.0368(11) 0.0613(15) 0.0532(17) -0.0052(10) -0.0110(11) 0.0047(13)

loop_
_atom_type_symbol
_atom_type_description
_atom_type_scat_dispersion_real
_atom_type_scat_dispersion_imag
_atom_type_scat_source
C C 0.0033 0.0016 'International Tables Vol C Tables 4.2.6.8 and 6.1.1.4'
H H 0.0000 0.0000 'International Tables Vol C Tables 4.2.6.8 and 6.1.1.4'
O O 0.0106 0.0060 'International Tables Vol C Tables 4.2.6.8 and 6.1.1.4'

loop_
_geom_angle_atom_site_label_1
_geom_angle_atom_site_label_2
_geom_angle_atom_site_label_3
_geom_angle
C10 O11 C11 107.68(17)
C10 O12 C12 108.82(16)
C21 O21 C10 106.95(16)
C22 O22 C10 106.85(15)
O12 C10 O11 109.76(16)
O12 C10 O21 108.67(17)
O11 C10 O21 111.48(16)
O12 C10 O22 112.06(16)
O11 C10 O22 108.52(18)
O21 C10 O22 106.34(15)
O11 C11 C12 103.69(17)
O11 C11 H111 111.0
C12 C11 H111 111.0
O11 C11 H112 111.0
C12 C11 H112 111.0
H111 C11 H112 109.0
O12 C12 C13 109.48(19)
O12 C12 C11 99.74(15)
C13 C12 C11 116.55(19)
O12 C12 C16 109.56(18)
C13 C12 C16 104.22(17)
C11 C12 C16 117.1(2)
C12 C13 C14 105.98(19)
C12 C13 H131 110.5
C14 C13 H131 110.5
C12 C13 H132 110.5
C14 C13 H132 110.5
H131 C13 H132 108.7
C13 C14 C15 106.2(2)
C13 C14 H141 110.5
C15 C14 H141 110.5
C13 C14 H142 110.5
C15 C14 H142 110.5
H141 C14 H142 108.7
C16 C15 C14 106.5(2)
C16 C15 H151 110.4
C14 C15 H151 110.4
C16 C15 H152 110.4
C14 C15 H152 110.4
H151 C15 H152 108.6
C12 C16 C15 104.49(19)
C12 C16 H161 110.9
C15 C16 H161 110.9
C12 C16 H162 110.9
C15 C16 H162 110.9
H161 C16 H162 108.9
C22 C21 C26 122.2(2)
C22 C21 O21 109.40(17)
C26 C21 O21 128.4(2)
C21 C22 C23 122.8(2)
C21 C22 O22 109.09(17)
C23 C22 O22 128.1(2)
C22 C23 C24 115.3(2)
C22 C23 H23 122.3
C24 C23 H23 122.3
C25 C24 C23 122.1(2)
C25 C24 H24 118.9
C23 C24 H24 118.9
C24 C25 C26 121.3(2)
C24 C25 H25 119.3
C26 C25 H25 119.3
C21 C26 C25 116.2(3)
C21 C26 H26 121.9
C25 C26 H26 121.9

loop_
_geom_bond_atom_site_label_1
_geom_bond_atom_site_label_2
_geom_bond_distance
_geom_bond_publ_flag
O11 C10 1.376(3) y
O11 C11 1.436(3) ?
O12 C10 1.364(2) y
O12 C12 1.469(3) ?
O21 C21 1.379(2) ?
O21 C10 1.425(2) y
O22 C22 1.384(3) ?
O22 C10 1.425(3) y
C11 C12 1.519(3) ?
C11 H111 0.9900 ?
C11 H112 0.9900 ?
C12 C13 1.508(3) ?
C12 C16 1.522(3) ?
C13 C14 1.527(3) ?
C13 H131 0.9900 ?
C13 H132 0.9900 ?
C14 C15 1.529(4) ?
C14 H141 0.9900 ?
C14 H142 0.9900 ?
C15 C16 1.529(3) ?
C15 H151 0.9900 ?
C15 H152 0.9900 ?
C16 H161 0.9900 ?
C16 H162 0.9900 ?
C21 C22 1.370(3) ?
C21 C26 1.370(3) ?
C22 C23 1.374(3) ?
C23 C24 1.395(4) ?
C23 H23 0.9500 ?
C24 C25 1.379(4) ?
C24 H24 0.9500 ?
C25 C26 1.393(4) ?
C25 H25 0.9500 ?
C26 H26 0.9500 ?

loop_
_geom_hbond_atom_site_label_D
_geom_hbond_atom_site_label_H
_geom_hbond_atom_site_label_A
_geom_hbond_site_symmetry_A
_geom_hbond_distance_DH
_geom_hbond_distance_HA
_geom_hbond_distance_DA
_geom_hbond_angle_DHA
C11 H112 O12 3_545 0.99 2.37 3.229(3) 144

loop_
_geom_torsion_atom_site_label_1
_geom_torsion_atom_site_label_2
_geom_torsion_atom_site_label_3
_geom_torsion_atom_site_label_4
_geom_torsion
C12 O12 C10 O11 -12.8(2)
C12 O12 C10 O21 -134.99(17)
C12 O12 C10 O22 107.79(18)
C11 O11 C10 O12 -8.8(2)
C11 O11 C10 O21 111.7(2)
C11 O11 C10 O22 -131.51(18)
C21 O21 C10 O12 -132.10(17)
C21 O21 C10 O11 106.80(19)
C21 O21 C10 O22 -11.3(2)
C22 O22 C10 O12 129.99(18)
C22 O22 C10 O11 -108.65(18)
C22 O22 C10 O21 11.4(2)
C10 O11 C11 C12 25.6(2)
C10 O12 C12 C13 150.00(18)
C10 O12 C12 C11 27.2(2)
C10 O12 C12 C16 -96.29(19)
O11 C11 C12 O12 -31.1(2)
O11 C11 C12 C13 -148.8(2)
O11 C11 C12 C16 86.9(2)
O12 C12 C13 C14 84.1(2)
C11 C12 C13 C14 -163.8(2)
C16 C12 C13 C14 -33.1(3)
C12 C13 C14 C15 18.0(3)
C13 C14 C15 C16 4.0(3)
O12 C12 C16 C15 -81.8(2)
C13 C12 C16 C15 35.3(2)
C11 C12 C16 C15 165.65(19)
C14 C15 C16 C12 -24.2(3)
C10 O21 C21 C22 7.0(2)
C10 O21 C21 C26 -174.2(2)
C26 C21 C22 C23 -0.3(4)
O21 C21 C22 C23 178.5(2)
C26 C21 C22 O22 -178.7(2)
O21 C21 C22 O22 0.2(2)
C10 O22 C22 C21 -7.3(2)
C10 O22 C22 C23 174.5(2)
C21 C22 C23 C24 0.4(4)
O22 C22 C23 C24 178.4(2)
C22 C23 C24 C25 0.2(4)
C23 C24 C25 C26 -0.9(5)
C22 C21 C26 C25 -0.4(4)
O21 C21 C26 C25 -179.0(2)
C24 C25 C26 C21 1.0(4)

loop_
_cod_related_entry_id
_cod_related_entry_database
_cod_related_entry_code
1 ChemSpider 21121174
